data_7234040
loop_
_publ_author_name
'Krzysztof Durka'
'Ireneusz Glowacki'
'Sergiusz Lulinski'
'Beata Luszczynska'
'Jaromir Smetek'
'Pawel Szczepanik'
'Janusz Serwatowski'
'Urszula E. Wawrzyniak'
'Grzegorz Wesela-Bauman'
'Ewelina Witkowska'
'Gabriela Wiosna-Salyga'
'Krzysztof Wozniak'

_publ_section_title
;
 Efficient 8-oxyquinolinato emitters based on a
 9,10-dihydro-9,10-diboraanthracene scaffold for applications in
 optoelectronic devices
;
_journal_name_full 'Journal of Materials Chemistry C'
_journal_page_first 1354
_journal_page_last 1364
_journal_paper_doi 10.1039/C4TC02350A
_journal_volume 3
_journal_year 2015
_chemical_formula_moiety 'C30 H18 B2 F2 N2 O2, 2(C H Cl3)'
_chemical_formula_sum 'C32 H20 B2 Cl6 F2 N2 O2'
_chemical_formula_weight 736.82
_chemical_melting_point 368.9
_chemical_name_systematic
;
 1,6-Difluoro-5,10-bis(8-oxyquinolinato)-5,10-dihydroboranthrene
;
_space_group_IT_number 14
_space_group_name_Hall '-P 2ybc'
_space_group_name_H-M_alt 'P 1 21/c 1'
_symmetry_cell_setting monoclinic
_symmetry_space_group_name_Hall '-P 2ybc'
_symmetry_space_group_name_H-M 'P 1 21/c 1'
_atom_sites_solution_hydrogens geom
_atom_sites_solution_primary direct
_atom_sites_solution_secondary difmap
_audit_creation_method SHELXL-97
_cell_angle_alpha 90.00
_cell_angle_beta 107.299(3)
_cell_angle_gamma 90.00
_cell_formula_units_Z 2
_cell_length_a 9.5314(2)
_cell_length_b 14.0687(3)
_cell_length_c 12.3085(3)
_cell_measurement_reflns_used 14321
_cell_measurement_temperature 100(2)
_cell_measurement_theta_max 32.6156
_cell_measurement_theta_min 1.7294
_cell_volume 1575.84(7)
_computing_cell_refinement 'Bruker APEX2 software'
_computing_data_collection 'Bruker APEX2 software'
_computing_data_reduction
;
 SAINT intergration software, Bruker AXS
 SORTAV, R. H. Blessing, Acta Cryst., 1995, A51, 33
;
_computing_structure_refinement
;
 SHELXS-97, G. M. Sheldrick, Acta. Cryst., 2008, A64, 112
;
_computing_structure_solution
;
 SHELXS-97, G. M. Sheldrick, Acta. Cryst., 2008, A64, 112
;
_diffrn_ambient_temperature 100(2)
_diffrn_detector 'APEXII CCD camera'
_diffrn_measured_fraction_theta_full 0.989
_diffrn_measured_fraction_theta_max 0.989
_diffrn_measurement_device '\k-geometry diffractometer'
_diffrn_measurement_device_type 'Bruker APEXII'
_diffrn_measurement_method 'omega scans'
_diffrn_orient_matrix_type 'X-axis to radiation source'
_diffrn_radiation_monochromator 'multi-layer optics'
_diffrn_radiation_probe x-ray
_diffrn_radiation_source 'TXS rotating anode'
_diffrn_radiation_type MoK\a
_diffrn_radiation_wavelength 0.71073
_diffrn_reflns_av_R_equivalents 0.0314
_diffrn_reflns_av_sigmaI/netI 0.0242
_diffrn_reflns_limit_h_max 14
_diffrn_reflns_limit_h_min -14
_diffrn_reflns_limit_k_max 21
_diffrn_reflns_limit_k_min -21
_diffrn_reflns_limit_l_max 18
_diffrn_reflns_limit_l_min -17
_diffrn_reflns_number 37161
_diffrn_reflns_reduction_process
;
 Scaled and merged with SORTAV
 R. H. Blessing, Cryst. Rev., 1987, 1, 3
 R. H. Blessing, J. Appl. Cryst., 1989, 22, 396
;
_diffrn_reflns_theta_full 32.69
_diffrn_reflns_theta_max 32.69
_diffrn_reflns_theta_min 2.24
_diffrn_source 'rotating-anode X-ray source'
_exptl_absorpt_coefficient_mu 0.593
_exptl_absorpt_correction_T_max 1.00000
_exptl_absorpt_correction_T_min 0.90424
_exptl_absorpt_correction_type multi-scan
_exptl_absorpt_process_details
;
CrysAlisPro, Agilent Technologies,
Version 1.171.36.20 (release 27-06-2012 CrysAlis171 .NET)
(compiled Jul 11 2012,15:38:31)
Empirical absorption correction using spherical harmonics,
 implemented in SCALE3 ABSPACK scaling algorithm.
;
_exptl_crystal_colour yellow
_exptl_crystal_density_diffrn 1.553
_exptl_crystal_density_method 'not measured'
_exptl_crystal_description cubic
_exptl_crystal_F_000 744
_exptl_crystal_preparation Luminescent
_exptl_crystal_recrystallization_method 'Re-crystallisation from solvent: CHCl3'
_exptl_crystal_size_max 0.15
_exptl_crystal_size_mid 0.15
_exptl_crystal_size_min 0.15
_refine_diff_density_max 1.291
_refine_diff_density_min -1.365
_refine_diff_density_rms 0.071
_refine_ls_extinction_method none
_refine_ls_goodness_of_fit_ref 1.035
_refine_ls_hydrogen_treatment constr
_refine_ls_matrix_type full
_refine_ls_number_parameters 218
_refine_ls_number_reflns 5560
_refine_ls_number_restraints 1
_refine_ls_restrained_S_all 1.038
_refine_ls_R_factor_all 0.0618
_refine_ls_R_factor_gt 0.0450
_refine_ls_shift/su_max 0.000
_refine_ls_shift/su_mean 0.000
_refine_ls_structure_factor_coef Fsqd
_refine_ls_weighting_details 'calc w=1/[\s^2^(Fo^2^)+(0.0362P)^2^+1.5530P] where P=(Fo^2^+2Fc^2^)/3'
_refine_ls_weighting_scheme calc
_refine_ls_wR_factor_gt 0.1007
_refine_ls_wR_factor_ref 0.1099
_reflns_number_gt 4366
_reflns_number_total 5560
_reflns_threshold_expression >2sigma(I)
_cod_data_source_file 1000003.cif
_cod_data_source_block PCOD1000003
_cod_depositor_comments
;
The following automatic conversions were performed:

data item '_diffrn_radiation_probe' value 'X-ray' was changed to
'x-ray' in accordance with the built-in table derived from the CIF
Core dictionary named 'cif_core.dic' version 2.4.5 last updated on
2014-11-21.

Automatic conversion script
Id: cif_fix_values 6909 2019-04-08 15:41:33Z antanas 
;
_cod_original_cell_volume 1575.84(6)
_cod_original_sg_symbol_Hall -P2ybc
_cod_original_sg_symbol_H-M P2(1)/c
_cod_database_code 7234040

loop_
_symmetry_equiv_pos_as_xyz
'x, y, z'
'-x, y+1/2, -z+1/2'
'-x, -y, -z'
'x, -y-1/2, z-1/2'

loop_
_atom_site_label
_atom_site_type_symbol
_atom_site_fract_x
_atom_site_fract_y
_atom_site_fract_z
_atom_site_U_iso_or_equiv
_atom_site_adp_type
_atom_site_occupancy
_atom_site_symmetry_multiplicity
_atom_site_calc_flag
_atom_site_refinement_flags
_atom_site_disorder_assembly
_atom_site_disorder_group
F1A F 0.66767(15) -0.03457(10) 0.81578(11) 0.0235(3) Uani 0.700(3) 1 d PU A 1
C3A C 0.71140(18) -0.01681(11) 0.72641(12) 0.0216(3) Uani 0.700(3) 1 d PU A 1
C6A C 0.81787(17) 0.02663(11) 0.55152(15) 0.0236(3) Uani 0.700(3) 1 d P A 1
H6A H 0.8558 0.0422 0.4906 0.028 Uiso 0.700(3) 1 calc PR A 1
F1B F 0.8818(3) 0.0514(3) 0.4838(3) 0.0265(9) Uani 0.300(3) 1 d P A 2
C3B C 0.71140(18) -0.01681(11) 0.72641(12) 0.0216(3) Uani 0.300(3) 1 d P A 2
H3B H 0.6751 -0.0319 0.7883 0.026 Uiso 0.300(3) 1 calc PR A 2
C6B C 0.81787(17) 0.02663(11) 0.55152(15) 0.0236(3) Uani 0.300(3) 1 d P A 2
C19 C 0.16488(18) 0.28489(12) 0.05149(14) 0.0248(3) Uani 1 1 d . . .
H19 H 0.1825 0.3550 0.0519 0.030 Uiso 1 1 calc R . .
Cl1 Cl 0.32498(5) 0.22630(4) 0.04501(4) 0.03658(12) Uani 1 1 d . . .
Cl3 Cl 0.12417(5) 0.25474(3) 0.17680(4) 0.03408(11) Uani 1 1 d . . .
Cl2 Cl 0.01642(6) 0.25720(6) -0.06755(5) 0.05821(19) Uani 1 1 d . . .
O1 O 0.38591(12) 0.04645(7) 0.67907(9) 0.0182(2) Uani 1 1 d . . .
N1 N 0.40457(13) -0.12166(8) 0.65583(10) 0.0155(2) Uani 1 1 d . . .
C12 C 0.31973(17) -0.26511(11) 0.77875(13) 0.0224(3) Uani 1 1 d . . .
H12 H 0.2900 -0.3152 0.8188 0.027 Uiso 1 1 calc R . .
C2 C 0.60986(15) -0.00925(9) 0.61836(11) 0.0152(2) Uani 1 1 d . . .
C1 C 0.66612(15) 0.01306(9) 0.52753(12) 0.0154(2) Uani 1 1 d . . .
C7 C 0.34147(15) -0.00223(10) 0.75659(12) 0.0173(2) Uani 1 1 d . . .
C15 C 0.34851(15) -0.10123(10) 0.74213(11) 0.0156(2) Uani 1 1 d . . .
C8 C 0.29274(17) 0.03108(12) 0.84394(13) 0.0225(3) Uani 1 1 d . . .
H8 H 0.2889 0.0973 0.8579 0.027 Uiso 1 1 calc R . .
B1 B 0.43743(17) -0.02149(11) 0.60117(13) 0.0154(3) Uani 1 1 d . . .
C14 C 0.42127(16) -0.21179(10) 0.63059(13) 0.0190(3) Uani 1 1 d . . .
H14 H 0.4621 -0.2268 0.5710 0.023 Uiso 1 1 calc R . .
C10 C 0.25048(17) -0.13328(13) 0.89632(13) 0.0247(3) Uani 1 1 d . . .
H10 H 0.2168 -0.1755 0.9434 0.030 Uiso 1 1 calc R . .
C11 C 0.30377(15) -0.16931(11) 0.80804(12) 0.0188(3) Uani 1 1 d . . .
C5 C 0.91498(17) 0.01844(12) 0.65966(16) 0.0277(3) Uani 1 1 d . . .
H5 H 1.0173 0.0280 0.6724 0.033 Uiso 1 1 calc R A 1
C13 C 0.37870(17) -0.28545(11) 0.69173(13) 0.0222(3) Uani 1 1 d . . .
H13 H 0.3907 -0.3498 0.6728 0.027 Uiso 1 1 calc R . .
C9 C 0.24828(17) -0.03682(13) 0.91265(13) 0.0257(3) Uani 1 1 d . . .
H9 H 0.2151 -0.0141 0.9734 0.031 Uiso 1 1 calc R . .
C4 C 0.86072(18) -0.00387(12) 0.74921(14) 0.0276(3) Uani 1 1 d . A .
H4 H 0.9249 -0.0101 0.8245 0.033 Uiso 1 1 calc R B 1

loop_
_atom_site_aniso_label
_atom_site_aniso_U_11
_atom_site_aniso_U_22
_atom_site_aniso_U_33
_atom_site_aniso_U_23
_atom_site_aniso_U_13
_atom_site_aniso_U_12
F1A 0.0256(7) 0.0296(7) 0.0134(6) 0.0037(5) 0.0028(5) -0.0019(5)
C3A 0.0283(7) 0.0182(6) 0.0148(6) 0.0010(5) 0.0012(5) 0.0030(5)
C6A 0.0178(6) 0.0196(7) 0.0324(8) 0.0006(6) 0.0057(6) -0.0008(5)
F1B 0.0169(14) 0.044(2) 0.0228(16) 0.0014(13) 0.0117(12) -0.0052(13)
C3B 0.0283(7) 0.0182(6) 0.0148(6) 0.0010(5) 0.0012(5) 0.0030(5)
C6B 0.0178(6) 0.0196(7) 0.0324(8) 0.0006(6) 0.0057(6) -0.0008(5)
C19 0.0252(7) 0.0228(7) 0.0270(8) 0.0007(6) 0.0086(6) -0.0015(6)
Cl1 0.0284(2) 0.0445(3) 0.0384(2) -0.00995(19) 0.01228(17) 0.00214(17)
Cl3 0.0420(2) 0.0351(2) 0.0294(2) -0.00265(17) 0.01728(18) -0.00417(18)
Cl2 0.0310(2) 0.1069(6) 0.0296(2) 0.0024(3) -0.00194(19) -0.0104(3)
O1 0.0254(5) 0.0133(4) 0.0177(5) -0.0002(4) 0.0090(4) 0.0010(4)
N1 0.0182(5) 0.0133(5) 0.0151(5) 0.0008(4) 0.0052(4) 0.0000(4)
C12 0.0220(7) 0.0208(7) 0.0208(7) 0.0076(5) 0.0008(5) -0.0046(5)
C2 0.0182(6) 0.0112(5) 0.0148(6) -0.0001(4) 0.0029(5) 0.0000(4)
C1 0.0161(6) 0.0120(5) 0.0175(6) 0.0000(4) 0.0042(5) 0.0003(4)
C7 0.0178(6) 0.0179(6) 0.0153(6) 0.0004(5) 0.0038(5) 0.0014(5)
C15 0.0155(6) 0.0173(6) 0.0136(6) 0.0018(5) 0.0035(5) 0.0002(4)
C8 0.0226(7) 0.0280(7) 0.0163(6) -0.0031(5) 0.0048(5) 0.0043(6)
B1 0.0192(7) 0.0128(6) 0.0148(6) 0.0011(5) 0.0062(5) 0.0003(5)
C14 0.0224(6) 0.0148(6) 0.0193(6) -0.0004(5) 0.0054(5) 0.0012(5)
C10 0.0206(7) 0.0373(9) 0.0163(6) 0.0068(6) 0.0058(5) -0.0003(6)
C11 0.0157(6) 0.0238(7) 0.0151(6) 0.0051(5) 0.0019(5) -0.0018(5)
C5 0.0163(6) 0.0247(7) 0.0369(9) -0.0018(6) -0.0003(6) -0.0001(5)
C13 0.0252(7) 0.0147(6) 0.0231(7) 0.0031(5) 0.0017(6) -0.0020(5)
C9 0.0219(7) 0.0415(9) 0.0143(6) 0.0001(6) 0.0062(5) 0.0049(6)
C4 0.0256(7) 0.0233(7) 0.0243(7) -0.0024(6) -0.0072(6) 0.0036(6)

loop_
_atom_type_symbol
_atom_type_description
_atom_type_scat_dispersion_real
_atom_type_scat_dispersion_imag
_atom_type_scat_source
C C 0.0033 0.0016 'International Tables Vol C Tables 4.2.6.8 and 6.1.1.4'
H H 0.0000 0.0000 'International Tables Vol C Tables 4.2.6.8 and 6.1.1.4'
N N 0.0061 0.0033 'International Tables Vol C Tables 4.2.6.8 and 6.1.1.4'
O O 0.0106 0.0060 'International Tables Vol C Tables 4.2.6.8 and 6.1.1.4'
F F 0.0171 0.0103 'International Tables Vol C Tables 4.2.6.8 and 6.1.1.4'
B B 0.0013 0.0007 'International Tables Vol C Tables 4.2.6.8 and 6.1.1.4'
Cl Cl 0.1484 0.1585 'International Tables Vol C Tables 4.2.6.8 and 6.1.1.4'

loop_
_geom_angle_atom_site_label_1
_geom_angle_atom_site_label_2
_geom_angle_atom_site_label_3
_geom_angle
_geom_angle_site_symmetry_1
_geom_angle_site_symmetry_3
F1A C3A C4 114.90(14) . .
F1A C3A C2 120.68(15) . .
C4 C3A C2 124.40(15) . .
C5 C6A C1 123.08(16) . .
C5 C6A H6A 118.5 . .
C1 C6A H6A 118.5 . .
Cl3 C19 Cl2 110.34(9) . .
Cl3 C19 Cl1 110.45(9) . .
Cl2 C19 Cl1 110.75(9) . .
Cl3 C19 H19 108.4 . .
Cl2 C19 H19 108.4 . .
Cl1 C19 H19 108.4 . .
C7 O1 B1 110.73(11) . .
C14 N1 C15 119.30(12) . .
C14 N1 B1 132.69(12) . .
C15 N1 B1 108.00(11) . .
C13 C12 C11 119.66(13) . .
C13 C12 H12 120.2 . .
C11 C12 H12 120.2 . .
C3A C2 C1 116.88(13) . .
C3A C2 B1 120.70(13) . .
C1 C2 B1 122.37(12) . .
C6A C1 C2 118.36(13) . .
C6A C1 B1 119.49(13) . 3_656
C2 C1 B1 122.14(12) . 3_656
O1 C7 C8 129.36(14) . .
O1 C7 C15 112.21(12) . .
C8 C7 C15 118.43(14) . .
N1 C15 C11 124.62(13) . .
N1 C15 C7 110.72(12) . .
C11 C15 C7 124.66(13) . .
C7 C8 C9 117.79(15) . .
C7 C8 H8 121.1 . .
C9 C8 H8 121.1 . .
O1 B1 C1 110.74(11) . 3_656
O1 B1 C2 110.90(11) . .
C1 B1 C2 115.38(11) 3_656 .
O1 B1 N1 98.28(10) . .
C1 B1 N1 109.53(11) 3_656 .
C2 B1 N1 110.69(11) . .
N1 C14 C13 120.28(14) . .
N1 C14 H14 119.9 . .
C13 C14 H14 119.9 . .
C9 C10 C11 119.24(14) . .
C9 C10 H10 120.4 . .
C11 C10 H10 120.4 . .
C15 C11 C12 115.42(14) . .
C15 C11 C10 115.97(14) . .
C12 C11 C10 128.60(14) . .
C6A C5 C4 118.92(15) . .
C6A C5 H5 120.5 . .
C4 C5 H5 120.5 . .
C12 C13 C14 120.70(14) . .
C12 C13 H13 119.7 . .
C14 C13 H13 119.7 . .
C10 C9 C8 123.85(14) . .
C10 C9 H9 118.1 . .
C8 C9 H9 118.1 . .
C3A C4 C5 118.36(14) . .
C3A C4 H4 120.8 . .
C5 C4 H4 120.8 . .

loop_
_geom_bond_atom_site_label_1
_geom_bond_atom_site_label_2
_geom_bond_distance
_geom_bond_site_symmetry_2
F1A C3A 1.311(2) .
C3A C4 1.378(2) .
C3A C2 1.3969(19) .
C6A C5 1.382(2) .
C6A C1 1.401(2) .
C6A H6A 0.9500 .
C19 Cl3 1.7508(17) .
C19 Cl2 1.7516(18) .
C19 Cl1 1.7569(17) .
C19 H19 1.0000 .
O1 C7 1.3414(17) .
O1 B1 1.5344(18) .
N1 C14 1.3262(18) .
N1 C15 1.3543(18) .
N1 B1 1.6316(19) .
C12 C13 1.380(2) .
C12 C11 1.415(2) .
C12 H12 0.9500 .
C2 C1 1.4116(19) .
C2 B1 1.603(2) .
C1 B1 1.602(2) 3_656
C7 C8 1.374(2) .
C7 C15 1.4083(19) .
C15 C11 1.4010(19) .
C8 C9 1.421(2) .
C8 H8 0.9500 .
B1 C1 1.602(2) 3_656
C14 C13 1.409(2) .
C14 H14 0.9500 .
C10 C9 1.373(3) .
C10 C11 1.423(2) .
C10 H10 0.9500 .
C5 C4 1.386(3) .
C5 H5 0.9500 .
C13 H13 0.9500 .
C9 H9 0.9500 .
C4 H4 0.9500 .
